data_2224586
loop_
_publ_author_name
'Gowda, B. Thimme'
'Foro, Sabine'
'Nirmala, P. G.'
'Fuess, Hartmut'

_publ_section_title
;
 4-Chloro-2-methyl-<i>N</i>-(3-methylphenyl)benzenesulfonamide
;
_journal_coeditor_code CI2978
_journal_issue 1
_journal_name_full 'Acta Crystallographica Section E'
_journal_page_first o14
_journal_paper_doi 10.1107/S1600536809051083
_journal_volume 66
_journal_year 2010
_chemical_formula_iupac 'C14 H14 Cl N O2 S'
_chemical_formula_moiety 'C14 H14 Cl N O2 S'
_chemical_formula_sum 'C14 H14 Cl N O2 S'
_chemical_formula_weight 295.77
_chemical_name_systematic
;
4-Chloro-2-methyl-<i>N</i>-(3-methylphenyl)benzenesulfonamide
;
_space_group_IT_number 14
_symmetry_cell_setting monoclinic
_symmetry_space_group_name_Hall '-P 2ybc'
_symmetry_space_group_name_H-M 'P 1 21/c 1'
_atom_sites_solution_hydrogens geom
_atom_sites_solution_primary direct
_atom_sites_solution_secondary difmap
_audit_creation_method SHELXL-97
_cell_angle_alpha 90.00
_cell_angle_beta 90.593(8)
_cell_angle_gamma 90.00
_cell_formula_units_Z 4
_cell_length_a 7.8830(7)
_cell_length_b 11.6020(10)
_cell_length_c 15.645(2)
_cell_measurement_reflns_used 2116
_cell_measurement_temperature 299(2)
_cell_measurement_theta_max 27.94
_cell_measurement_theta_min 2.59
_cell_volume 1430.8(3)
_computing_cell_refinement
;
CrysAlis RED (Oxford Diffraction, 2009)
;
_computing_data_collection
;
CrysAlis CCD (Oxford Diffraction, 2009)
;
_computing_data_reduction
;
CrysAlis RED (Oxford Diffraction, 2009)
;
_computing_molecular_graphics 'PLATON (Spek, 2009)'
_computing_publication_material 'SHELXL97 (Sheldrick, 2008)'
_computing_structure_refinement 'SHELXL97 (Sheldrick, 2008)'
_computing_structure_solution 'SHELXS97 (Sheldrick, 2008)'
_diffrn_ambient_temperature 299(2)
_diffrn_measured_fraction_theta_full 0.998
_diffrn_measured_fraction_theta_max 0.998
_diffrn_measurement_device_type
;
Oxford Diffraction Xcalibur diffractometer
with a Sapphire CCD detector
;
_diffrn_measurement_method
;
Rotation method data acquisition using \w and \f scans
;
_diffrn_radiation_monochromator graphite
_diffrn_radiation_source 'fine-focus sealed tube'
_diffrn_radiation_type MoK\a
_diffrn_radiation_wavelength 0.71073
_diffrn_reflns_av_R_equivalents 0.0137
_diffrn_reflns_av_sigmaI/netI 0.0246
_diffrn_reflns_limit_h_max 6
_diffrn_reflns_limit_h_min -9
_diffrn_reflns_limit_k_max 14
_diffrn_reflns_limit_k_min -11
_diffrn_reflns_limit_l_max 18
_diffrn_reflns_limit_l_min -19
_diffrn_reflns_number 5563
_diffrn_reflns_theta_full 26.37
_diffrn_reflns_theta_max 26.37
_diffrn_reflns_theta_min 2.58
_exptl_absorpt_coefficient_mu 0.409
_exptl_absorpt_correction_T_max 0.9525
_exptl_absorpt_correction_T_min 0.8277
_exptl_absorpt_correction_type multi-scan
_exptl_absorpt_process_details
;
(CrysAlis RED; Oxford Diffraction, 2009)
;
_exptl_crystal_colour colourless
_exptl_crystal_density_diffrn 1.373
_exptl_crystal_density_method 'not measured'
_exptl_crystal_description Prism
_exptl_crystal_F_000 616
_exptl_crystal_size_max 0.48
_exptl_crystal_size_mid 0.28
_exptl_crystal_size_min 0.12
_refine_diff_density_max 0.361
_refine_diff_density_min -0.438
_refine_ls_extinction_method none
_refine_ls_goodness_of_fit_ref 1.031
_refine_ls_hydrogen_treatment mixed
_refine_ls_matrix_type full
_refine_ls_number_parameters 177
_refine_ls_number_reflns 2925
_refine_ls_number_restraints 0
_refine_ls_restrained_S_all 1.031
_refine_ls_R_factor_all 0.0828
_refine_ls_R_factor_gt 0.0523
_refine_ls_shift/su_max 0.020
_refine_ls_shift/su_mean 0.000
_refine_ls_structure_factor_coef Fsqd
_refine_ls_weighting_details 'calc w=1/[\s^2^(Fo^2^)+(0.0757P)^2^+0.6262P] where P=(Fo^2^+2Fc^2^)/3'
_refine_ls_weighting_scheme calc
_refine_ls_wR_factor_gt 0.1384
_refine_ls_wR_factor_ref 0.1564
_reflns_number_gt 1980
_reflns_number_total 2925
_reflns_threshold_expression I>2\s(I)
_cod_data_source_file ci2978.cif
_cod_data_source_block I
_cod_depositor_comments
;
The following automatic conversions were performed:
'_symmetry_cell_setting' value 'Monoclinic' changed to 'monoclinic'
according to '/home/saulius/struct/CIF-dictionaries/cif_core.dic'
dictionary named 'cif_core.dic' version 2.4.1 from 2010-06-29.

Automatic conversion script
Id: cif_fix_enum 1527 2010-12-29 10:47:43Z saulius 

The following automatic conversions were performed:

'_symmetry_cell_setting' value 'Monoclinic' changed to 'monoclinic'
according to /home/saulius/struct/CIF-dictionaries/cif_core.dic
dictionary named 'cif_core.dic' version 2.4.1 from 2010-06-29.

Automatic conversion script
Id: cif_fix_values 1715 2011-07-08 13:25:40Z adriana 
;
_cod_original_sg_symbol_H-M 'P 21/c'
_cod_database_code 2224586
_cod_database_fobs_code 2224586

loop_
_symmetry_equiv_pos_as_xyz
'x, y, z'
'-x, y+1/2, -z+1/2'
'-x, -y, -z'
'x, -y-1/2, z-1/2'

loop_
_atom_site_type_symbol
_atom_site_label
_atom_site_fract_x
_atom_site_fract_y
_atom_site_fract_z
_atom_site_U_iso_or_equiv
_atom_site_adp_type
_atom_site_calc_flag
_atom_site_refinement_flags
_atom_site_occupancy
_atom_site_disorder_assembly
_atom_site_disorder_group
C C1 0.6521(3) 0.1989(2) 0.83780(16) 0.0484(6) Uani d . 1 . .
C C2 0.8133(4) 0.1933(2) 0.87588(18) 0.0552(7) Uani d . 1 . .
C C3 0.9404(4) 0.2588(3) 0.8394(2) 0.0679(8) Uani d . 1 . .
H H3 1.0494 0.2563 0.8627 0.081 Uiso calc R 1 . .
C C4 0.9084(4) 0.3278(3) 0.7692(2) 0.0675(8) Uani d . 1 . .
C C5 0.7500(5) 0.3331(3) 0.7328(2) 0.0725(9) Uani d . 1 . .
H H5 0.7292 0.3802 0.6858 0.087 Uiso calc R 1 . .
C C6 0.6223(4) 0.2679(3) 0.76688(18) 0.0616(8) Uani d . 1 . .
H H6 0.5145 0.2700 0.7421 0.074 Uiso calc R 1 . .
C C7 0.3599(3) 0.2701(2) 0.99538(18) 0.0509(6) Uani d . 1 . .
C C8 0.3539(3) 0.3658(2) 0.94325(19) 0.0584(7) Uani d . 1 . .
H H8 0.4012 0.3622 0.8891 0.070 Uiso calc R 1 . .
C C9 0.2787(4) 0.4672(3) 0.9703(2) 0.0630(8) Uani d . 1 . .
C C10 0.2096(5) 0.4692(3) 1.0506(2) 0.0882(11) Uani d . 1 . .
H H10 0.1577 0.5362 1.0700 0.106 Uiso calc R 1 . .
C C11 0.2159(5) 0.3740(4) 1.1028(2) 0.0929(12) Uani d . 1 . .
H H11 0.1698 0.3776 1.1572 0.111 Uiso calc R 1 . .
C C12 0.2895(4) 0.2737(3) 1.07543(19) 0.0663(8) Uani d . 1 . .
H H12 0.2919 0.2090 1.1105 0.080 Uiso calc R 1 . .
C C13 0.8530(4) 0.1198(3) 0.9571(2) 0.0703(9) Uani d . 1 . .
H H13A 0.8313 0.0400 0.9451 0.084 Uiso calc R 1 . .
H H13B 0.7823 0.1448 1.0032 0.084 Uiso calc R 1 . .
H H13C 0.9701 0.1295 0.9732 0.084 Uiso calc R 1 . .
C C14 0.2762(5) 0.5716(3) 0.9131(3) 0.0857(11) Uani d . 1 . .
H H14A 0.2078 0.5560 0.8634 0.103 Uiso calc R 1 . .
H H14B 0.3898 0.5896 0.8961 0.103 Uiso calc R 1 . .
H H14C 0.2293 0.6359 0.9435 0.103 Uiso calc R 1 . .
N N1 0.4428(4) 0.1662(2) 0.97214(17) 0.0692(8) Uani d . 1 . .
H H1N 0.445(4) 0.118(3) 1.011(2) 0.083 Uiso d . 1 . .
O O1 0.3367(3) 0.1432(2) 0.82291(15) 0.0752(6) Uani d . 1 . .
O O2 0.5297(3) 0.00166(16) 0.88893(14) 0.0708(6) Uani d . 1 . .
Cl Cl1 1.07032(16) 0.41278(11) 0.72879(9) 0.1237(5) Uani d . 1 . .
S S1 0.47841(9) 0.11958(6) 0.87689(5) 0.0572(3) Uani d . 1 . .

loop_
_atom_site_aniso_label
_atom_site_aniso_U_11
_atom_site_aniso_U_22
_atom_site_aniso_U_33
_atom_site_aniso_U_12
_atom_site_aniso_U_13
_atom_site_aniso_U_23
C1 0.0546(15) 0.0446(13) 0.0461(14) 0.0116(12) -0.0020(11) -0.0040(12)
C2 0.0599(16) 0.0479(15) 0.0576(16) 0.0147(13) -0.0036(13) -0.0032(13)
C3 0.0566(17) 0.0603(19) 0.087(2) 0.0091(15) 0.0030(16) -0.0136(17)
C4 0.077(2) 0.0543(17) 0.071(2) 0.0048(15) 0.0271(17) -0.0090(16)
C5 0.099(3) 0.066(2) 0.0528(17) 0.0143(19) 0.0131(17) 0.0072(15)
C6 0.0692(19) 0.0651(18) 0.0504(16) 0.0146(15) -0.0034(14) 0.0023(14)
C7 0.0479(14) 0.0486(15) 0.0563(16) -0.0009(11) 0.0032(12) -0.0036(12)
C8 0.0590(16) 0.0532(17) 0.0631(18) 0.0017(13) 0.0068(14) -0.0016(14)
C9 0.0591(18) 0.0513(16) 0.078(2) 0.0032(13) -0.0098(15) -0.0089(15)
C10 0.104(3) 0.081(3) 0.080(3) 0.036(2) -0.004(2) -0.022(2)
C11 0.107(3) 0.108(3) 0.064(2) 0.036(2) 0.015(2) -0.009(2)
C12 0.0658(18) 0.073(2) 0.0604(18) 0.0085(15) 0.0035(15) 0.0038(15)
C13 0.0676(19) 0.0651(19) 0.078(2) 0.0248(15) -0.0330(16) 0.0020(16)
C14 0.094(3) 0.0524(19) 0.111(3) 0.0071(18) -0.014(2) 0.0019(19)
N1 0.095(2) 0.0514(15) 0.0613(16) 0.0169(14) 0.0169(14) 0.0085(12)
O1 0.0598(12) 0.0789(15) 0.0866(16) 0.0024(11) -0.0155(11) -0.0093(12)
O2 0.0932(15) 0.0446(11) 0.0749(14) 0.0048(10) 0.0039(11) -0.0041(10)
Cl1 0.1293(10) 0.1064(9) 0.1367(11) -0.0264(7) 0.0632(8) -0.0064(7)
S1 0.0630(5) 0.0485(4) 0.0600(5) 0.0044(3) -0.0008(3) -0.0033(3)

loop_
_atom_type_symbol
_atom_type_description
_atom_type_scat_dispersion_real
_atom_type_scat_dispersion_imag
_atom_type_scat_source
C C 0.0033 0.0016 'International Tables Vol C Tables 4.2.6.8 and 6.1.1.4'
H H 0.0000 0.0000 'International Tables Vol C Tables 4.2.6.8 and 6.1.1.4'
N N 0.0061 0.0033 'International Tables Vol C Tables 4.2.6.8 and 6.1.1.4'
O O 0.0106 0.0060 'International Tables Vol C Tables 4.2.6.8 and 6.1.1.4'
Cl Cl 0.1484 0.1585 'International Tables Vol C Tables 4.2.6.8 and 6.1.1.4'
S S 0.1246 0.1234 'International Tables Vol C Tables 4.2.6.8 and 6.1.1.4'

loop_
_geom_angle_atom_site_label_1
_geom_angle_atom_site_label_2
_geom_angle_atom_site_label_3
_geom_angle_site_symmetry_1
_geom_angle_site_symmetry_3
_geom_angle
_geom_angle_publ_flag
C6 C1 C2 . . 120.9(3) ?
C6 C1 S1 . . 116.9(2) ?
C2 C1 S1 . . 122.2(2) ?
C3 C2 C1 . . 117.2(3) ?
C3 C2 C13 . . 119.7(3) ?
C1 C2 C13 . . 123.1(3) ?
C4 C3 C2 . . 121.2(3) ?
C4 C3 H3 . . 119.4 ?
C2 C3 H3 . . 119.4 ?
C5 C4 C3 . . 121.0(3) ?
C5 C4 Cl1 . . 119.6(3) ?
C3 C4 Cl1 . . 119.3(3) ?
C4 C5 C6 . . 119.0(3) ?
C4 C5 H5 . . 120.5 ?
C6 C5 H5 . . 120.5 ?
C5 C6 C1 . . 120.7(3) ?
C5 C6 H6 . . 119.7 ?
C1 C6 H6 . . 119.7 ?
C12 C7 C8 . . 120.2(3) ?
C12 C7 N1 . . 116.7(3) ?
C8 C7 N1 . . 123.0(3) ?
C7 C8 C9 . . 121.0(3) ?
C7 C8 H8 . . 119.5 ?
C9 C8 H8 . . 119.5 ?
C10 C9 C8 . . 117.9(3) ?
C10 C9 C14 . . 121.7(3) ?
C8 C9 C14 . . 120.3(3) ?
C11 C10 C9 . . 121.1(3) ?
C11 C10 H10 . . 119.4 ?
C9 C10 H10 . . 119.4 ?
C12 C11 C10 . . 120.6(3) ?
C12 C11 H11 . . 119.7 ?
C10 C11 H11 . . 119.7 ?
C11 C12 C7 . . 119.1(3) ?
C11 C12 H12 . . 120.4 ?
C7 C12 H12 . . 120.4 ?
C2 C13 H13A . . 109.5 ?
C2 C13 H13B . . 109.5 ?
H13A C13 H13B . . 109.5 ?
C2 C13 H13C . . 109.5 ?
H13A C13 H13C . . 109.5 ?
H13B C13 H13C . . 109.5 ?
C9 C14 H14A . . 109.5 ?
C9 C14 H14B . . 109.5 ?
H14A C14 H14B . . 109.5 ?
C9 C14 H14C . . 109.5 ?
H14A C14 H14C . . 109.5 ?
H14B C14 H14C . . 109.5 ?
C7 N1 S1 . . 127.3(2) ?
C7 N1 H1N . . 114(3) ?
S1 N1 H1N . . 116(3) ?
O1 S1 O2 . . 118.67(14) ?
O1 S1 N1 . . 109.96(14) ?
O2 S1 N1 . . 104.43(13) ?
O1 S1 C1 . . 107.55(13) ?
O2 S1 C1 . . 108.88(13) ?
N1 S1 C1 . . 106.78(14) ?

loop_
_geom_bond_atom_site_label_1
_geom_bond_atom_site_label_2
_geom_bond_site_symmetry_2
_geom_bond_distance
_geom_bond_publ_flag
C1 C6 . 1.387(4) ?
C1 C2 . 1.399(4) ?
C1 S1 . 1.764(3) ?
C2 C3 . 1.386(4) ?
C2 C13 . 1.560(4) ?
C3 C4 . 1.380(5) ?
C3 H3 . 0.93 ?
C4 C5 . 1.369(5) ?
C4 Cl1 . 1.737(3) ?
C5 C6 . 1.371(4) ?
C5 H5 . 0.93 ?
C6 H6 . 0.93 ?
C7 C12 . 1.375(4) ?
C7 C8 . 1.378(4) ?
C7 N1 . 1.420(3) ?
C8 C9 . 1.386(4) ?
C8 H8 . 0.93 ?
C9 C10 . 1.375(5) ?
C9 C14 . 1.506(5) ?
C10 C11 . 1.375(5) ?
C10 H10 . 0.93 ?
C11 C12 . 1.371(5) ?
C11 H11 . 0.93 ?
C12 H12 . 0.93 ?
C13 H13A . 0.96 ?
C13 H13B . 0.96 ?
C13 H13C . 0.96 ?
C14 H14A . 0.96 ?
C14 H14B . 0.96 ?
C14 H14C . 0.96 ?
N1 S1 . 1.613(3) ?
N1 H1N . 0.82(4) ?
O1 S1 . 1.420(2) ?
O2 S1 . 1.438(2) ?

loop_
_geom_hbond_atom_site_label_D
_geom_hbond_atom_site_label_H
_geom_hbond_atom_site_label_A
_geom_hbond_site_symmetry_A
_geom_hbond_distance_DH
_geom_hbond_distance_HA
_geom_hbond_distance_DA
_geom_hbond_angle_DHA
N1 H1N O2 3_657 0.82(4) 2.10(4) 2.925(3) 176(3)

loop_
_geom_torsion_atom_site_label_1
_geom_torsion_atom_site_label_2
_geom_torsion_atom_site_label_3
_geom_torsion_atom_site_label_4
_geom_torsion_site_symmetry_1
_geom_torsion_site_symmetry_2
_geom_torsion_site_symmetry_3
_geom_torsion_site_symmetry_4
_geom_torsion
_geom_torsion_publ_flag
C6 C1 C2 C3 . . . . -0.3(4) ?
S1 C1 C2 C3 . . . . 179.6(2) ?
C6 C1 C2 C13 . . . . 178.3(3) ?
S1 C1 C2 C13 . . . . -1.7(4) ?
C1 C2 C3 C4 . . . . 0.8(4) ?
C13 C2 C3 C4 . . . . -177.8(3) ?
C2 C3 C4 C5 . . . . -0.5(5) ?
C2 C3 C4 Cl1 . . . . 177.3(2) ?
C3 C4 C5 C6 . . . . -0.5(5) ?
Cl1 C4 C5 C6 . . . . -178.2(2) ?
C4 C5 C6 C1 . . . . 1.0(4) ?
C2 C1 C6 C5 . . . . -0.5(4) ?
S1 C1 C6 C5 . . . . 179.5(2) ?
C12 C7 C8 C9 . . . . 0.5(4) ?
N1 C7 C8 C9 . . . . -176.8(3) ?
C7 C8 C9 C10 . . . . -0.2(4) ?
C7 C8 C9 C14 . . . . 178.9(3) ?
C8 C9 C10 C11 . . . . 0.5(5) ?
C14 C9 C10 C11 . . . . -178.6(4) ?
C9 C10 C11 C12 . . . . -0.9(6) ?
C10 C11 C12 C7 . . . . 1.1(6) ?
C8 C7 C12 C11 . . . . -0.9(5) ?
N1 C7 C12 C11 . . . . 176.6(3) ?
C12 C7 N1 S1 . . . . 157.2(2) ?
C8 C7 N1 S1 . . . . -25.5(4) ?
C7 N1 S1 O1 . . . . -39.2(3) ?
C7 N1 S1 O2 . . . . -167.5(3) ?
C7 N1 S1 C1 . . . . 77.2(3) ?
C6 C1 S1 O1 . . . . 1.2(2) ?
C2 C1 S1 O1 . . . . -178.8(2) ?
C6 C1 S1 O2 . . . . 130.9(2) ?
C2 C1 S1 O2 . . . . -49.0(3) ?
C6 C1 S1 N1 . . . . -116.8(2) ?
C2 C1 S1 N1 . . . . 63.2(2) ?

loop_
_cod_related_entry_id
_cod_related_entry_database
_cod_related_entry_code
1 ChemSpider 24744010
